data_4513416
loop_
_publ_author_name
'Thorn, A.'
'Twamley, B.'
'Willett, R.D.'

_publ_section_title
;
 Novel series of ribbon structures in dialkylammonium chlorocadmates
 obtained by dimensional reduction of the hexagonal Cd Cl2 lattice
;
_journal_name_full 'Crystal Growth and Design'
_journal_page_first 1134
_journal_page_last 1142
_journal_volume 6
_journal_year 2006
_chemical_formula_sum 'C2 H12 Cd2 Cl5 N O2'
_chemical_name_systematic '((C H3)2 N H2) (Cd2 Cl5 (H2 O)) (H2 O)'
_space_group_IT_number 9
_symmetry_space_group_name_Hall 'C -2yc'
_symmetry_space_group_name_H-M 'C 1 c 1'
_cell_angle_alpha 90
_cell_angle_beta 125.44
_cell_angle_gamma 90
_cell_formula_units_Z 4
_cell_length_a 11.089
_cell_length_b 21.674
_cell_length_c 6.521
_cell_volume 1276.897
_citation_journal_id_ASTM CGDEFU
_cod_data_source_file Thorn_CGDEFU_2006_938.cif
_cod_data_source_block C2H12Cd2Cl5N1O2
_cod_original_cell_volume 1276.896
_cod_original_formula_sum 'C2 H12 Cd2 Cl5 N1 O2'
_cod_database_code 4513416

loop_
_symmetry_equiv_pos_as_xyz
x,y,z
x,-y,z+1/2
x+1/2,y+1/2,z
x+1/2,-y+1/2,z+1/2

loop_
_atom_site_label
_atom_site_type_symbol
_atom_site_fract_x
_atom_site_fract_y
_atom_site_fract_z
_atom_site_occupancy
_atom_site_U_iso_or_equiv
Cl4 Cl-1 0.6791 0.6256 0.998 1 0.0
Cl3 Cl-1 0.3571 0.637 0.0312 1 0.0
Cd1 Cd+2 0.5004 0.55 0.0002 1 0.0
Cd2 Cd+2 0.5053 0.6385 0.5153 1 0.0
C1 C+4 0.4982 0.9326 0.0875 1 0.0
Cl1 Cl-1 0.3393 0.5429 0.5091 1 0.0
Cl5 Cl-1 0.353 0.7229 0.5172 1 0.0
C2 C+4 0.5022 0.8798 0.426 1 0.0
Cl2 Cl-1 0.6573 0.5427 0.4931 1 0.0
N1 N-3 0.4615 0.8768 0.1665 1 0.0
O1 O-2 0.6829 0.698 0.5211 1 0.0
O2 O-2 0.5845 0.7721 0.0961 1 0.0
